data_7011721
loop_
_publ_author_name
'Uehara, Kazuhiro'
'Hikichi, Shiro'
'Akita, Munetaka'

_publ_section_title
;
 Highly labile cationic tris-acetonitrile complexes, [TpRM(NCMe)3]OTf
 (M = Ni, Co; TpR: hydrotrispyrazolylborato, R = Ph, Me and iPr2):
 versatile precursors for TpR-containing nickel and cobalt complexes
;
_journal_issue 18
_journal_name_full 'Journal of the Chemical Society, Dalton Transactions'
_journal_page_first 3529
_journal_paper_doi 10.1039/b203377c
_journal_year 2002
_chemical_formula_moiety 'C34 H36 B Cl N6 O Ni '
_chemical_formula_sum 'C34 H36 B Cl N6 Ni O'
_chemical_formula_weight 649.66
_space_group_IT_number 2
_symmetry_cell_setting triclinic
_symmetry_Int_Tables_number 2
_symmetry_space_group_name_Hall '-P 1'
_symmetry_space_group_name_H-M 'P -1'
_audit_creation_date 'Wed Jun 26 02:23:52 2002'
_audit_creation_method 'by teXsan'
_cell_angle_alpha 93.563(10)
_cell_angle_beta 91.33(1)
_cell_angle_gamma 78.071(10)
_cell_formula_units_Z 2
_cell_length_a 12.090(2)
_cell_length_b 12.187(1)
_cell_length_c 11.344(1)
_cell_measurement_reflns_used 25
_cell_measurement_temperature 298
_cell_measurement_theta_max 15.0
_cell_measurement_theta_min 14.9
_cell_volume 1632.1(3)
_computing_cell_refinement 'MSC/AFC Diffractometer Control'
_computing_data_collection 'MSC/AFC Diffractometer Control'
_computing_data_reduction 'teXsan Ver. 1.11'
_computing_publication_material 'teXsan Ver. 1.11'
_computing_structure_refinement SHELXL97
_computing_structure_solution SHELXS86
_diffrn_measurement_device_type 'Rigaku AFC7R'
_diffrn_measurement_method \w-2\q
_diffrn_radiation_type 'Mo K\a'
_diffrn_radiation_wavelength 0.7107
_diffrn_reflns_av_R_equivalents 0.156
_diffrn_reflns_limit_h_max 14
_diffrn_reflns_limit_h_min 0
_diffrn_reflns_limit_k_max 14
_diffrn_reflns_limit_k_min -14
_diffrn_reflns_limit_l_max 13
_diffrn_reflns_limit_l_min -13
_diffrn_reflns_number 6137
_diffrn_reflns_theta_max 24.99
_diffrn_standards_decay_% 0.49
_diffrn_standards_interval_count 150
_diffrn_standards_number 3
_exptl_absorpt_coefficient_mu 0.713
_exptl_absorpt_correction_T_max 0.993
_exptl_absorpt_correction_T_min 0.731
_exptl_absorpt_correction_type psi-scan
_exptl_absorpt_process_details '(North, Phillips & Mathews, 1968)'
_exptl_crystal_colour yellow
_exptl_crystal_density_diffrn 1.322
_exptl_crystal_density_method 'not measured'
_exptl_crystal_description prismatic
_exptl_crystal_size_max 0.25
_exptl_crystal_size_mid 0.15
_exptl_crystal_size_min 0.18
_refine_diff_density_max 0.52
_refine_diff_density_min -0.51
_refine_ls_extinction_coef 0.0000
_refine_ls_extinction_expression Fc^*^=kFc[1+0.001xFc^2^\l^3^/sin(2\q)]^-1/4^
_refine_ls_extinction_method SHELXL
_refine_ls_goodness_of_fit_ref 1.183
_refine_ls_hydrogen_treatment noref
_refine_ls_number_parameters 400
_refine_ls_number_reflns 4682
_refine_ls_R_factor_gt 0.0466
_refine_ls_shift/su_max -0.0040
_refine_ls_structure_factor_coef Fsqd
_refine_ls_weighting_details 'w = 1/[\s^2^(Fo^2^) + (0.1000P)^2^+0.0000P] where P=(Fo^2^+2Fc^2^)/3'
_refine_ls_weighting_scheme calc
_refine_ls_wR_factor_ref 0.1537
_reflns_number_gt 4682
_reflns_number_total 5747
_reflns_threshold_expression >2.0sigma(I)
_cod_data_source_file b203377c.txt
_cod_data_source_block compound_2Ni-THF
_cod_original_sg_symbol_H-M 'P -1         '
_cod_original_formula_sum 'C34 H36 B Cl N6 O Ni '
_cod_database_code 7011721

loop_
_symmetry_equiv_pos_as_xyz
x,y,z
-x,-y,-z

loop_
_atom_site_label
_atom_site_type_symbol
_atom_site_fract_x
_atom_site_fract_y
_atom_site_fract_z
_atom_site_U_iso_or_equiv
_atom_site_adp_type
_atom_site_occupancy
_atom_site_calc_flag
_atom_site_refinement_flags
_atom_site_disorder_assembly
_atom_site_disorder_group
Ni(1) Ni 0.70414(3) 0.23098(3) 0.20624(3) 0.0486(1) Uani 1.00 d . . .
Cl(1) Cl 0.7626(1) 0.24048(9) 0.39446(9) 0.0983(4) Uani 1.00 d . . .
O(1) O 0.6088(2) 0.4040(2) 0.2293(2) 0.0626(5) Uani 1.00 d . . .
N(11) N 0.7896(2) 0.2813(2) 0.0721(2) 0.0534(5) Uani 1.00 d . . .
N(12) N 0.7791(2) 0.2293(2) -0.0363(2) 0.0533(5) Uani 1.00 d . . .
N(21) N 0.5755(2) 0.1986(2) 0.0972(2) 0.0538(5) Uani 1.00 d . . .
N(22) N 0.6071(2) 0.1485(2) -0.0115(2) 0.0553(6) Uani 1.00 d . . .
N(31) N 0.7780(2) 0.0623(2) 0.1649(2) 0.0545(5) Uani 1.00 d . . .
N(32) N 0.7982(2) 0.0394(2) 0.0461(2) 0.0537(5) Uani 1.00 d . . .
C(11) C 0.8341(3) 0.3707(3) 0.0554(3) 0.0626(7) Uani 1.00 d . . .
C(12) C 0.8497(3) 0.3768(3) -0.0647(3) 0.0739(9) Uani 1.00 d . . .
C(13) C 0.8150(3) 0.2870(3) -0.1202(3) 0.0658(8) Uani 1.00 d . . .
C(14) C 0.8103(4) 0.2537(4) -0.2492(3) 0.089(1) Uani 1.00 d . . .
C(21) C 0.4634(2) 0.2125(3) 0.1019(3) 0.0595(7) Uani 1.00 d . . .
C(22) C 0.4232(3) 0.1713(3) -0.0032(3) 0.0728(9) Uani 1.00 d . . .
C(23) C 0.5150(3) 0.1320(3) -0.0736(3) 0.0645(8) Uani 1.00 d . . .
C(24) C 0.5204(4) 0.0795(4) -0.1960(3) 0.092(1) Uani 1.00 d . . .
C(31) C 0.8371(2) -0.0261(2) 0.2197(3) 0.0535(6) Uani 1.00 d . . .
C(32) C 0.8982(3) -0.1031(2) 0.1360(3) 0.0597(7) Uani 1.00 d . . .
C(33) C 0.8716(2) -0.0598(2) 0.0285(3) 0.0542(6) Uani 1.00 d . . .
C(34) C 0.9111(3) -0.1087(3) -0.0924(3) 0.0695(8) Uani 1.00 d . . .
C(41) C 0.5535(3) 0.4668(3) 0.1332(3) 0.0697(8) Uani 1.00 d . . .
C(42) C 0.4889(5) 0.5726(4) 0.1860(5) 0.122(2) Uani 1.00 d . . .
C(43) C 0.5028(6) 0.5713(6) 0.3108(5) 0.164(3) Uani 1.00 d . . .
C(44) C 0.5917(4) 0.4752(3) 0.3365(3) 0.083(1) Uani 1.00 d . . .
C(101) C 0.8591(3) 0.4466(3) 0.1536(4) 0.077(1) Uani 1.00 d . . .
C(102) C 0.9097(3) 0.4064(4) 0.2567(4) 0.093(1) Uani 1.00 d . . .
C(103) C 0.9320(4) 0.4807(6) 0.3481(5) 0.131(2) Uani 1.00 d . . .
C(104) C 0.9025(7) 0.5936(7) 0.3364(7) 0.157(4) Uani 1.00 d . . .
C(105) C 0.8518(8) 0.6354(5) 0.2350(8) 0.172(4) Uani 1.00 d . . .
C(106) C 0.8282(6) 0.5625(4) 0.1430(5) 0.128(2) Uani 1.00 d . . .
C(201) C 0.3991(3) 0.2632(3) 0.2069(4) 0.0734(9) Uani 1.00 d . . .
C(202) C 0.2941(4) 0.3296(5) 0.1954(5) 0.111(2) Uani 1.00 d . . .
C(203) C 0.2329(5) 0.3814(6) 0.2908(8) 0.146(2) Uani 1.00 d . . .
C(204) C 0.2743(6) 0.3664(7) 0.3993(7) 0.148(3) Uani 1.00 d . . .
C(205) C 0.3792(6) 0.2968(6) 0.4167(5) 0.128(2) Uani 1.00 d . . .
C(206) C 0.4414(4) 0.2448(4) 0.3193(4) 0.091(1) Uani 1.00 d . . .
C(301) C 0.8256(3) -0.0417(3) 0.3459(3) 0.0594(7) Uani 1.00 d . . .
C(302) C 0.9172(3) -0.0881(3) 0.4157(3) 0.0770(9) Uani 1.00 d . . .
C(303) C 0.9018(5) -0.1095(4) 0.5321(4) 0.102(1) Uani 1.00 d . . .
C(304) C 0.7983(6) -0.0849(5) 0.5798(4) 0.118(2) Uani 1.00 d . . .
C(305) C 0.7069(4) -0.0395(5) 0.5153(4) 0.105(1) Uani 1.00 d . . .
C(306) C 0.7204(3) -0.0181(4) 0.3981(3) 0.0785(10) Uani 1.00 d . . .
B(1) B 0.7333(3) 0.1193(3) -0.0441(3) 0.0560(8) Uani 1.00 d . . .
H(1) H 0.7459 0.0785 -0.1337 0.0738 Uiso 1.00 calc . . .
H(3) H 0.8801 0.4343 -0.0996 0.0934 Uiso 1.00 calc . . .
H(4) H 0.7338 0.2512 -0.2719 0.0890 Uiso 1.00 calc . . .
H(5) H 0.8577 0.1810 -0.2646 0.0890 Uiso 1.00 calc . . .
H(6) H 0.8362 0.3077 -0.2939 0.0890 Uiso 1.00 calc . . .
H(7) H 0.9289 0.3272 0.2686 0.1193 Uiso 1.00 calc . . .
H(8) H 0.9772 0.4478 0.4108 0.1610 Uiso 1.00 calc . . .
H(9) H 0.9237 0.6355 0.4151 0.1730 Uiso 1.00 calc . . .
H(10) H 0.8426 0.7122 0.2400 0.2445 Uiso 1.00 calc . . .
H(11) H 0.7910 0.5948 0.0720 0.1649 Uiso 1.00 calc . . .
H(12) H 0.3446 0.1725 -0.0220 0.0893 Uiso 1.00 calc . . .
H(13) H 0.4502 0.0573 -0.2157 0.0924 Uiso 1.00 calc . . .
H(14) H 0.5810 0.0146 -0.2008 0.0924 Uiso 1.00 calc . . .
H(15) H 0.5336 0.1326 -0.2503 0.0924 Uiso 1.00 calc . . .
H(16) H 0.2644 0.3393 0.1137 0.1449 Uiso 1.00 calc . . .
H(17) H 0.1538 0.4274 0.2672 0.1780 Uiso 1.00 calc . . .
H(18) H 0.2339 0.4103 0.4670 0.1980 Uiso 1.00 calc . . .
H(19) H 0.4080 0.2813 0.4996 0.1558 Uiso 1.00 calc . . .
H(20) H 0.5145 0.1981 0.3288 0.1084 Uiso 1.00 calc . . .
H(21) H 0.9480 -0.1705 0.1528 0.0715 Uiso 1.00 calc . . .
H(22) H 0.9697 -0.1744 -0.0845 0.0695 Uiso 1.00 calc . . .
H(23) H 0.9401 -0.0541 -0.1331 0.0695 Uiso 1.00 calc . . .
H(24) H 0.8488 -0.1288 -0.1365 0.0695 Uiso 1.00 calc . . .
H(25) H 0.9937 -0.1066 0.3793 0.1024 Uiso 1.00 calc . . .
H(26) H 0.9665 -0.1424 0.5813 0.1255 Uiso 1.00 calc . . .
H(27) H 0.7897 -0.1013 0.6600 0.1419 Uiso 1.00 calc . . .
H(28) H 0.6330 -0.0217 0.5493 0.1353 Uiso 1.00 calc . . .
H(29) H 0.6554 0.0155 0.3540 0.0973 Uiso 1.00 calc . . .
H(30) H 0.6099 0.4823 0.0818 0.0872 Uiso 1.00 calc . . .
H(31) H 0.5078 0.4243 0.0897 0.0872 Uiso 1.00 calc . . .
H(32) H 0.5110 0.6368 0.1595 0.1421 Uiso 1.00 calc . . .
H(33) H 0.4075 0.5801 0.1627 0.1421 Uiso 1.00 calc . . .
H(34) H 0.5124 0.6382 0.3388 0.2046 Uiso 1.00 calc . . .
H(35) H 0.4285 0.5576 0.3382 0.2046 Uiso 1.00 calc . . .
H(36) H 0.5716 0.4342 0.3997 0.1054 Uiso 1.00 calc . . .
H(37) H 0.6585 0.5015 0.3595 0.1054 Uiso 1.00 calc . . .

loop_
_atom_site_aniso_label
_atom_site_aniso_U_11
_atom_site_aniso_U_22
_atom_site_aniso_U_33
_atom_site_aniso_U_12
_atom_site_aniso_U_13
_atom_site_aniso_U_23
Ni(1) 0.0499(2) 0.0482(2) 0.0459(2) -0.0058(2) -0.0058(1) 0.0051(1)
Cl(1) 0.1347(9) 0.0805(6) 0.0695(6) -0.0042(6) -0.0394(6) 0.0000(5)
O(1) 0.068(1) 0.056(1) 0.059(1) 0.0001(10) -0.0011(10) 0.0034(9)
N(11) 0.050(1) 0.050(1) 0.057(1) -0.0027(10) 0.002(1) 0.005(1)
N(12) 0.051(1) 0.057(1) 0.047(1) 0.003(1) 0.0007(10) 0.007(1)
N(21) 0.053(1) 0.052(1) 0.054(1) -0.006(1) -0.005(1) 0.000(1)
N(22) 0.056(1) 0.053(1) 0.054(1) -0.007(1) -0.011(1) 0.004(1)
N(31) 0.059(1) 0.049(1) 0.051(1) 0.000(1) -0.007(1) 0.007(1)
N(32) 0.060(1) 0.048(1) 0.048(1) -0.001(1) -0.006(1) 0.0026(10)
C(11) 0.050(2) 0.057(2) 0.080(2) -0.006(1) 0.015(1) 0.008(1)
C(12) 0.069(2) 0.068(2) 0.085(2) -0.009(2) 0.022(2) 0.017(2)
C(13) 0.056(2) 0.071(2) 0.062(2) 0.010(1) 0.009(1) 0.015(2)
C(14) 0.082(2) 0.118(3) 0.058(2) 0.005(2) 0.014(2) 0.019(2)
C(21) 0.049(2) 0.059(2) 0.072(2) -0.013(1) -0.007(1) 0.011(1)
C(22) 0.059(2) 0.076(2) 0.087(2) -0.023(2) -0.020(2) 0.011(2)
C(23) 0.070(2) 0.059(2) 0.064(2) -0.016(1) -0.023(2) 0.003(1)
C(24) 0.107(3) 0.098(3) 0.070(2) -0.021(2) -0.033(2) -0.008(2)
C(31) 0.052(1) 0.048(1) 0.060(2) -0.010(1) -0.012(1) 0.011(1)
C(32) 0.056(2) 0.046(1) 0.074(2) -0.002(1) -0.010(1) 0.010(1)
C(33) 0.050(1) 0.046(1) 0.064(2) -0.007(1) -0.003(1) -0.001(1)
C(34) 0.069(2) 0.062(2) 0.069(2) 0.001(2) 0.004(2) -0.004(2)
C(41) 0.071(2) 0.062(2) 0.072(2) 0.000(2) -0.005(2) 0.018(2)
C(42) 0.137(4) 0.089(3) 0.113(4) 0.038(3) -0.002(3) 0.005(3)
C(43) 0.196(6) 0.136(5) 0.102(4) 0.086(5) -0.036(4) -0.035(3)
C(44) 0.099(3) 0.073(2) 0.066(2) -0.001(2) -0.001(2) -0.013(2)
C(101) 0.067(2) 0.071(2) 0.100(3) -0.032(2) 0.033(2) -0.017(2)
C(102) 0.066(2) 0.108(3) 0.102(3) -0.021(2) -0.001(2) -0.033(3)
C(103) 0.085(3) 0.172(6) 0.138(5) -0.050(3) 0.020(3) -0.075(4)
C(104) 0.167(6) 0.161(7) 0.169(6) -0.115(5) 0.095(5) -0.099(6)
C(105) 0.265(10) 0.095(4) 0.184(7) -0.111(6) 0.112(7) -0.055(5)
C(106) 0.195(6) 0.073(3) 0.133(4) -0.060(3) 0.063(4) -0.005(3)
C(201) 0.057(2) 0.079(2) 0.089(2) -0.024(2) 0.009(2) 0.003(2)
C(202) 0.064(2) 0.129(4) 0.138(4) -0.006(2) 0.027(3) 0.019(3)
C(203) 0.087(4) 0.164(6) 0.178(6) -0.002(4) 0.061(4) 0.003(5)
C(204) 0.111(5) 0.182(7) 0.157(6) -0.050(5) 0.078(5) -0.045(5)
C(205) 0.140(5) 0.166(5) 0.095(3) -0.076(4) 0.039(3) -0.025(3)
C(206) 0.084(3) 0.115(3) 0.080(3) -0.036(2) 0.014(2) -0.004(2)
C(301) 0.071(2) 0.049(2) 0.060(2) -0.016(1) -0.017(1) 0.011(1)
C(302) 0.085(2) 0.068(2) 0.074(2) -0.006(2) -0.025(2) 0.013(2)
C(303) 0.136(4) 0.096(3) 0.075(3) -0.022(3) -0.051(3) 0.028(2)
C(304) 0.165(5) 0.145(5) 0.061(2) -0.065(4) -0.023(3) 0.029(3)
C(305) 0.121(4) 0.144(4) 0.066(2) -0.060(3) -0.001(2) 0.021(2)
C(306) 0.081(2) 0.100(3) 0.063(2) -0.035(2) -0.011(2) 0.016(2)
B(1) 0.059(2) 0.055(2) 0.047(2) 0.003(1) -0.007(1) 0.003(1)

loop_
_atom_type_symbol
_atom_type_description
_atom_type_scat_dispersion_real
_atom_type_scat_dispersion_imag
_atom_type_scat_source
C C 0.003 0.002
;International Tables for Crystallography
(1992, Vol. C, Tables 4.2.6.8 and 6.1.1.4)
;
H H 0.000 0.000
;International Tables for Crystallography
(1992, Vol. C, Table 6.1.1.4)
;
N N 0.006 0.003
;International Tables for Crystallography
(1992, Vol. C, Tables 4.2.6.8 and 6.1.1.4)
;
B B 0.001 0.001
;International Tables for Crystallography
(1992, Vol. C, Tables 4.2.6.8 and 6.1.1.4)
;
Ni Ni 0.339 1.112
;International Tables for Crystallography
(1992, Vol. C, Tables 4.2.6.8 and 6.1.1.4)
;
Cl Cl 0.148 0.159
;International Tables for Crystallography
(1992, Vol. C, Tables 4.2.6.8 and 6.1.1.4)
;
O O 0.011 0.006
;International Tables for Crystallography
(1992, Vol. C, Tables 4.2.6.8 and 6.1.1.4)
;

loop_
_geom_angle_atom_site_label_1
_geom_angle_atom_site_label_2
_geom_angle_atom_site_label_3
_geom_angle
_geom_angle_site_symmetry_1
_geom_angle_site_symmetry_2
_geom_angle_site_symmetry_3
_geom_angle_publ_flag
Cl(1) Ni(1) O(1) 89.53(6) . . . yes
Cl(1) Ni(1) N(11) 121.97(8) . . . yes
Cl(1) Ni(1) N(21) 144.18(8) . . . yes
Cl(1) Ni(1) N(31) 97.96(7) . . . yes
O(1) Ni(1) N(11) 88.07(8) . . . yes
O(1) Ni(1) N(21) 87.47(8) . . . yes
O(1) Ni(1) N(31) 171.61(9) . . . yes
N(11) Ni(1) N(21) 93.60(10) . . . yes
N(11) Ni(1) N(31) 91.13(9) . . . yes
N(21) Ni(1) N(31) 84.25(9) . . . yes
Ni(1) O(1) C(41) 123.2(2) . . . yes
Ni(1) O(1) C(44) 128.2(2) . . . yes
C(41) O(1) C(44) 108.6(2) . . . yes
Ni(1) N(11) N(12) 115.7(2) . . . yes
Ni(1) N(11) C(11) 135.2(2) . . . yes
N(12) N(11) C(11) 107.1(2) . . . yes
N(11) N(12) C(13) 109.7(3) . . . yes
N(11) N(12) B(1) 118.7(2) . . . yes
C(13) N(12) B(1) 131.6(2) . . . yes
Ni(1) N(21) N(22) 115.9(2) . . . yes
Ni(1) N(21) C(21) 137.3(2) . . . yes
N(22) N(21) C(21) 106.8(2) . . . yes
N(21) N(22) C(23) 109.8(2) . . . yes
N(21) N(22) B(1) 119.6(2) . . . yes
C(23) N(22) B(1) 130.6(2) . . . yes
Ni(1) N(31) N(32) 112.8(2) . . . yes
Ni(1) N(31) C(31) 138.4(2) . . . yes
N(32) N(31) C(31) 106.3(2) . . . yes
N(31) N(32) C(33) 110.0(2) . . . yes
N(31) N(32) B(1) 119.8(2) . . . yes
C(33) N(32) B(1) 130.1(2) . . . yes
N(11) C(11) C(12) 108.9(3) . . . yes
N(11) C(11) C(101) 122.5(3) . . . yes
C(12) C(11) C(101) 128.5(3) . . . yes
C(11) C(12) C(13) 106.8(3) . . . yes
N(12) C(13) C(12) 107.5(3) . . . yes
N(12) C(13) C(14) 122.7(3) . . . yes
C(12) C(13) C(14) 129.8(4) . . . yes
N(21) C(21) C(22) 109.3(3) . . . yes
N(21) C(21) C(201) 122.3(3) . . . yes
C(22) C(21) C(201) 128.4(3) . . . yes
C(21) C(22) C(23) 106.9(3) . . . yes
N(22) C(23) C(22) 107.2(3) . . . yes
N(22) C(23) C(24) 123.2(3) . . . yes
C(22) C(23) C(24) 129.6(3) . . . yes
N(31) C(31) C(32) 109.4(3) . . . yes
N(31) C(31) C(301) 123.2(2) . . . yes
C(32) C(31) C(301) 127.1(3) . . . yes
C(31) C(32) C(33) 106.4(2) . . . yes
N(32) C(33) C(32) 107.8(2) . . . yes
N(32) C(33) C(34) 123.0(3) . . . yes
C(32) C(33) C(34) 129.1(2) . . . yes
O(1) C(41) C(42) 106.6(3) . . . yes
C(41) C(42) C(43) 108.3(4) . . . yes
C(42) C(43) C(44) 107.9(5) . . . yes
O(1) C(44) C(43) 106.5(3) . . . yes
C(11) C(101) C(102) 121.7(3) . . . yes
C(11) C(101) C(106) 119.1(4) . . . yes
C(102) C(101) C(106) 119.2(4) . . . yes
C(101) C(102) C(103) 120.2(5) . . . yes
C(102) C(103) C(104) 120.0(6) . . . yes
C(103) C(104) C(105) 120.7(7) . . . yes
C(104) C(105) C(106) 120.1(6) . . . yes
C(101) C(106) C(105) 119.7(5) . . . yes
C(21) C(201) C(202) 120.5(4) . . . yes
C(21) C(201) C(206) 121.6(3) . . . yes
C(202) C(201) C(206) 117.9(4) . . . yes
C(201) C(202) C(203) 122.4(5) . . . yes
C(202) C(203) C(204) 120.1(6) . . . yes
C(203) C(204) C(205) 120.1(7) . . . yes
C(204) C(205) C(206) 119.5(5) . . . yes
C(201) C(206) C(205) 120.0(4) . . . yes
C(31) C(301) C(302) 122.1(3) . . . yes
C(31) C(301) C(306) 120.6(3) . . . yes
C(302) C(301) C(306) 117.1(3) . . . yes
C(301) C(302) C(303) 120.5(4) . . . yes
C(302) C(303) C(304) 120.7(5) . . . yes
C(303) C(304) C(305) 120.8(5) . . . yes
C(304) C(305) C(306) 119.4(5) . . . yes
C(301) C(306) C(305) 121.5(4) . . . yes
N(12) B(1) N(22) 108.3(2) . . . yes
N(12) B(1) N(32) 108.8(2) . . . yes
N(22) B(1) N(32) 108.9(2) . . . yes

loop_
_geom_bond_atom_site_label_1
_geom_bond_atom_site_label_2
_geom_bond_distance
_geom_bond_site_symmetry_1
_geom_bond_site_symmetry_2
_geom_bond_publ_flag
Ni(1) Cl(1) 2.237(1) . . yes
Ni(1) O(1) 2.188(2) . . yes
Ni(1) N(11) 2.052(3) . . yes
Ni(1) N(21) 2.052(2) . . yes
Ni(1) N(31) 2.094(2) . . yes
O(1) C(41) 1.442(4) . . yes
O(1) C(44) 1.442(4) . . yes
N(11) N(12) 1.363(3) . . yes
N(11) C(11) 1.335(4) . . yes
N(12) C(13) 1.348(4) . . yes
N(12) B(1) 1.549(5) . . yes
N(21) N(22) 1.368(3) . . yes
N(21) C(21) 1.332(4) . . yes
N(22) C(23) 1.347(4) . . yes
N(22) B(1) 1.543(4) . . yes
N(31) N(32) 1.376(3) . . yes
N(31) C(31) 1.343(4) . . yes
N(32) C(33) 1.351(3) . . yes
N(32) B(1) 1.543(4) . . yes
C(11) C(12) 1.389(5) . . yes
C(11) C(101) 1.470(5) . . yes
C(12) C(13) 1.364(5) . . yes
C(13) C(14) 1.498(5) . . yes
C(21) C(22) 1.381(5) . . yes
C(21) C(201) 1.469(5) . . yes
C(22) C(23) 1.368(5) . . yes
C(23) C(24) 1.489(5) . . yes
C(31) C(32) 1.401(4) . . yes
C(31) C(301) 1.470(4) . . yes
C(32) C(33) 1.365(4) . . yes
C(33) C(34) 1.508(4) . . yes
C(41) C(42) 1.463(6) . . yes
C(42) C(43) 1.422(8) . . yes
C(43) C(44) 1.455(7) . . yes
C(101) C(102) 1.378(6) . . yes
C(101) C(106) 1.396(6) . . yes
C(102) C(103) 1.392(8) . . yes
C(103) C(104) 1.36(1) . . yes
C(104) C(105) 1.37(1) . . yes
C(105) C(106) 1.391(10) . . yes
C(201) C(202) 1.365(5) . . yes
C(201) C(206) 1.377(6) . . yes
C(202) C(203) 1.370(9) . . yes
C(203) C(204) 1.33(1) . . yes
C(204) C(205) 1.390(9) . . yes
C(205) C(206) 1.394(7) . . yes
C(301) C(302) 1.389(5) . . yes
C(301) C(306) 1.383(5) . . yes
C(302) C(303) 1.386(6) . . yes
C(303) C(304) 1.343(9) . . yes
C(304) C(305) 1.351(8) . . yes
C(305) C(306) 1.391(6) . . yes

loop_
_geom_contact_atom_site_label_1
_geom_contact_atom_site_label_2
_geom_contact_distance
_geom_contact_site_symmetry_1
_geom_contact_site_symmetry_2
_geom_contact_publ_flag
C(32) C(105) 3.598(8) . 1_545 ?
C(41) C(41) 3.339(7) . 2_665 ?
C(302) C(303) 3.589(7) . 2_756 ?
